data_4066559
loop_
_publ_author_name
'Ho, Hung-An'
'Dunne, James F.'
'Ellern, Arkady'
'Sadow, Aaron D.'

_publ_section_title
;
 Reactions of Tris(oxazolinyl)phenylborato Rhodium(I) with C&#x2212;X (X =
 Cl, Br, OTf) Bonds: Stereoselective Intermolecular Oxidative Addition
;
_journal_issue 18
_journal_name_full Organometallics
_journal_page_first 4105
_journal_paper_doi 10.1021/om100515u
_journal_volume 29
_journal_year 2010
_chemical_formula_sum 'C28 H42 B N3 O7 P Rh'
_chemical_formula_weight 677.34
_chemical_name_systematic
; 
 ? 
;
_space_group_IT_number 14
_symmetry_cell_setting monoclinic
_symmetry_space_group_name_Hall '-P 2yn'
_symmetry_space_group_name_H-M 'P 1 21/n 1'
_atom_sites_solution_hydrogens geom
_atom_sites_solution_primary direct
_atom_sites_solution_secondary difmap
_audit_creation_method SHELXL-97
_cell_angle_alpha 90.00
_cell_angle_beta 90.1640(10)
_cell_angle_gamma 90.00
_cell_formula_units_Z 4
_cell_length_a 12.0774(7)
_cell_length_b 13.9002(8)
_cell_length_c 19.2172(12)
_cell_measurement_reflns_used 6830
_cell_measurement_temperature 153(2)
_cell_measurement_theta_max 27.38
_cell_measurement_theta_min 2.23
_cell_volume 3226.1(3)
_computing_cell_refinement 'Bruker SAINT'
_computing_data_collection 'Bruker APEX2'
_computing_data_reduction 'Bruker SAINT'
_computing_molecular_graphics 'Bruker SHELXTL'
_computing_publication_material 'Bruker SHELXTL'
_computing_structure_refinement 'SHELXL-97 (Sheldrick, 2008)'
_computing_structure_solution 'SHELXS-97 (Sheldrick, 2008)'
_diffrn_ambient_temperature 153(2)
_diffrn_measured_fraction_theta_full 0.998
_diffrn_measured_fraction_theta_max 0.998
_diffrn_measurement_device_type 'Bruker APEX-II CCD'
_diffrn_measurement_method '\f and \w scans'
_diffrn_radiation_monochromator graphite
_diffrn_radiation_source 'fine-focus sealed tube'
_diffrn_radiation_type MoK\a
_diffrn_radiation_wavelength 0.71073
_diffrn_reflns_av_R_equivalents 0.0409
_diffrn_reflns_av_sigmaI/netI 0.0363
_diffrn_reflns_limit_h_max 16
_diffrn_reflns_limit_h_min -16
_diffrn_reflns_limit_k_max 18
_diffrn_reflns_limit_k_min -18
_diffrn_reflns_limit_l_max 25
_diffrn_reflns_limit_l_min -25
_diffrn_reflns_number 32427
_diffrn_reflns_theta_full 28.33
_diffrn_reflns_theta_max 28.33
_diffrn_reflns_theta_min 1.81
_exptl_absorpt_coefficient_mu 0.625
_exptl_absorpt_correction_T_max 0.74
_exptl_absorpt_correction_T_min 0.65
_exptl_absorpt_correction_type multi-scan
_exptl_absorpt_process_details 'BRUKER SADABS'
_exptl_crystal_colour yellow
_exptl_crystal_density_diffrn 1.395
_exptl_crystal_density_method 'not measured'
_exptl_crystal_description prism
_exptl_crystal_F_000 1408
_exptl_crystal_size_max 0.29
_exptl_crystal_size_mid 0.25
_exptl_crystal_size_min 0.23
_refine_diff_density_max 1.734
_refine_diff_density_min -1.032
_refine_diff_density_rms 0.085
_refine_ls_extinction_method none
_refine_ls_goodness_of_fit_ref 1.022
_refine_ls_hydrogen_treatment constr
_refine_ls_matrix_type full
_refine_ls_number_parameters 379
_refine_ls_number_reflns 8044
_refine_ls_number_restraints 0
_refine_ls_restrained_S_all 1.022
_refine_ls_R_factor_all 0.0616
_refine_ls_R_factor_gt 0.0391
_refine_ls_shift/su_max 0.104
_refine_ls_shift/su_mean 0.004
_refine_ls_structure_factor_coef Fsqd
_refine_ls_weighting_details 'calc w=1/[\s^2^(Fo^2^)+(0.0454P)^2^+4.4675P] where P=(Fo^2^+2Fc^2^)/3'
_refine_ls_weighting_scheme calc
_refine_ls_wR_factor_gt 0.0950
_refine_ls_wR_factor_ref 0.1082
_reflns_number_gt 5770
_reflns_number_total 8044
_reflns_threshold_expression >2sigma(I)
_cod_data_source_file om100515u_si_002.cif
_cod_data_source_block ToMRh(CO)P(OMe)3
_cod_depositor_comments
;
The following automatic conversions were performed:

'_symmetry_cell_setting' value 'Monoclinic' changed to 'monoclinic'
according to /home/saulius/struct/CIF-dictionaries/cif_core.dic
dictionary named 'cif_core.dic' version 2.4.1 from 2010-06-29.

Automatic conversion script
Id: cif_fix_values 1715 2011-07-08 13:25:40Z adriana 
;
_cod_original_sg_symbol_H-M P2(1)/n
_cod_database_code 4066559

loop_
_symmetry_equiv_pos_as_xyz
'x, y, z'
'-x+1/2, y+1/2, -z+1/2'
'-x, -y, -z'
'x-1/2, -y-1/2, z-1/2'

loop_
_atom_site_label
_atom_site_type_symbol
_atom_site_fract_x
_atom_site_fract_y
_atom_site_fract_z
_atom_site_U_iso_or_equiv
_atom_site_adp_type
_atom_site_occupancy
_atom_site_symmetry_multiplicity
_atom_site_calc_flag
_atom_site_refinement_flags
Rh1 Rh 1.040068(16) 0.749410(16) 0.154687(11) 0.02181(7) Uani 1 1 d .
P1 P 1.21305(6) 0.70026(5) 0.16494(4) 0.02531(16) Uani 1 1 d .
O1 O 0.84468(18) 0.54943(15) 0.26384(12) 0.0351(5) Uani 1 1 d .
O2 O 0.69944(17) 0.81509(18) 0.17181(11) 0.0350(5) Uani 1 1 d .
O3 O 0.86453(19) 0.89553(16) 0.31027(12) 0.0372(5) Uani 1 1 d .
O4 O 1.29708(17) 0.78847(17) 0.16666(13) 0.0382(5) Uani 1 1 d .
O5 O 1.25174(17) 0.63197(17) 0.22666(11) 0.0352(5) Uani 1 1 d .
O6 O 1.26262(17) 0.63226(16) 0.10566(11) 0.0333(5) Uani 1 1 d .
O7 O 1.13434(19) 0.93956(17) 0.11686(15) 0.0484(7) Uani 1 1 d .
N1 N 0.87529(18) 0.79770(17) 0.14057(12) 0.0233(5) Uani 1 1 d .
N2 N 0.9880(2) 0.78282(19) 0.34264(14) 0.0307(6) Uani 1 1 d .
C85 C 0.4008(7) 0.9204(6) -0.0113(3) 0.170(4) Uani 1 1 d .
H85A H 0.3316 0.9318 -0.0378 0.204 Uiso 1 1 calc R
H85B H 0.4006 0.8541 0.0073 0.204 Uiso 1 1 calc R
C06 C 0.4966(7) 1.0605(6) 0.0561(3) 0.113(3) Uani 1 1 d .
H06 H 0.4885 1.1004 0.0959 0.135 Uiso 1 1 calc R
N3 N 0.96674(19) 0.62284(16) 0.19508(13) 0.0244(5) Uani 1 1 d .
C54 C 0.4164(7) 0.9943(6) 0.0461(3) 0.111(3) Uani 1 1 d .
H54 H 0.3604 0.9938 0.0808 0.133 Uiso 1 1 calc R
C2 C 0.9697(3) 0.5185(2) 0.17366(17) 0.0317(7) Uani 1 1 d .
C3 C 0.9035(4) 0.5104(3) 0.1068(2) 0.0527(10) Uani 1 1 d .
H3A H 0.9016 0.4431 0.0918 0.079 Uiso 1 1 calc R
H3B H 0.9384 0.5498 0.0707 0.079 Uiso 1 1 calc R
H3C H 0.8278 0.5332 0.1148 0.079 Uiso 1 1 calc R
C4 C 0.9089(3) 0.4724(2) 0.2341(2) 0.0441(9) Uani 1 1 d .
H4A H 0.8601 0.4198 0.2176 0.053 Uiso 1 1 calc R
H4B H 0.9618 0.4460 0.2686 0.053 Uiso 1 1 calc R
C5 C 0.8881(2) 0.6330(2) 0.24030(15) 0.0247(6) Uani 1 1 d .
B1 B 0.8242(3) 0.7305(2) 0.26246(16) 0.0234(6) Uani 1 1 d .
C7 C 0.8020(2) 0.7842(2) 0.18816(15) 0.0246(6) Uani 1 1 d .
C8 C 0.7098(3) 0.8710(3) 0.10807(17) 0.0444(9) Uani 1 1 d .
H8A H 0.7092 0.9408 0.1183 0.053 Uiso 1 1 calc R
H8B H 0.6487 0.8561 0.0754 0.053 Uiso 1 1 calc R
C9 C 0.8211(2) 0.8405(2) 0.07766(15) 0.0285(6) Uani 1 1 d .
C10 C 0.8091(3) 0.7608(3) 0.02392(18) 0.0432(8) Uani 1 1 d .
H10A H 0.8823 0.7352 0.0124 0.065 Uiso 1 1 calc R
H10B H 0.7742 0.7867 -0.0182 0.065 Uiso 1 1 calc R
H10C H 0.7629 0.7092 0.0429 0.065 Uiso 1 1 calc R
C11 C 0.8840(3) 0.9248(2) 0.04752(18) 0.0390(8) Uani 1 1 d .
H11A H 0.8976 0.9725 0.0841 0.058 Uiso 1 1 calc R
H11B H 0.8402 0.9541 0.0101 0.058 Uiso 1 1 calc R
H11C H 0.9548 0.9023 0.0288 0.058 Uiso 1 1 calc R
C12 C 0.7087(2) 0.7064(2) 0.30186(14) 0.0233(6) Uani 1 1 d .
C13 C 0.6828(3) 0.7412(2) 0.36705(17) 0.0363(7) Uani 1 1 d .
H13 H 0.7341 0.7821 0.3902 0.044 Uiso 1 1 calc R
C14 C 0.5833(3) 0.7180(3) 0.40014(19) 0.0455(9) Uani 1 1 d .
H14 H 0.5678 0.7440 0.4448 0.055 Uiso 1 1 calc R
C15 C 0.5084(3) 0.6586(2) 0.36909(17) 0.0343(7) Uani 1 1 d .
H15 H 0.4414 0.6423 0.3920 0.041 Uiso 1 1 calc R
C16 C 0.5311(3) 0.6230(3) 0.30472(18) 0.0417(8) Uani 1 1 d .
H16 H 0.4795 0.5816 0.2824 0.050 Uiso 1 1 calc R
C17 C 0.6293(3) 0.6469(3) 0.27167(17) 0.0399(8) Uani 1 1 d .
H17 H 0.6428 0.6217 0.2266 0.048 Uiso 1 1 calc R
C18 C 0.9017(2) 0.8009(2) 0.30781(14) 0.0231(6) Uani 1 1 d .
C19 C 0.9367(3) 0.9456(3) 0.3572(2) 0.0463(9) Uani 1 1 d .
H19A H 0.8960 0.9663 0.3994 0.056 Uiso 1 1 calc R
H19B H 0.9689 1.0031 0.3346 0.056 Uiso 1 1 calc R
C20 C 1.1387(4) 0.9000(4) 0.3459(3) 0.090(2) Uani 1 1 d .
H20A H 1.1925 0.8493 0.3566 0.135 Uiso 1 1 calc R
H20B H 1.1638 0.9609 0.3663 0.135 Uiso 1 1 calc R
H20C H 1.1320 0.9072 0.2953 0.135 Uiso 1 1 calc R
C21 C 1.0342(4) 0.8585(3) 0.4539(2) 0.0688(13) Uani 1 1 d .
H21A H 0.9611 0.8406 0.4717 0.103 Uiso 1 1 calc R
H21B H 1.0586 0.9183 0.4762 0.103 Uiso 1 1 calc R
H21C H 1.0873 0.8071 0.4642 0.103 Uiso 1 1 calc R
C22 C 1.0839(3) 0.4755(3) 0.1654(2) 0.0521(10) Uani 1 1 d .
H22A H 1.0775 0.4060 0.1577 0.078 Uiso 1 1 calc R
H22B H 1.1274 0.4873 0.2077 0.078 Uiso 1 1 calc R
H22C H 1.1210 0.5052 0.1256 0.078 Uiso 1 1 calc R
C23 C 1.4157(3) 0.7731(3) 0.1688(3) 0.0543(11) Uani 1 1 d .
H23A H 1.4404 0.7698 0.2174 0.081 Uiso 1 1 calc R
H23B H 1.4532 0.8265 0.1453 0.081 Uiso 1 1 calc R
H23C H 1.4336 0.7126 0.1452 0.081 Uiso 1 1 calc R
C24 C 1.2197(3) 0.6530(3) 0.29682(18) 0.0520(10) Uani 1 1 d .
H24A H 1.2703 0.7010 0.3166 0.078 Uiso 1 1 calc R
H24B H 1.2228 0.5941 0.3247 0.078 Uiso 1 1 calc R
H24C H 1.1440 0.6785 0.2971 0.078 Uiso 1 1 calc R
C25 C 1.2263(4) 0.6423(3) 0.03567(19) 0.0571(11) Uani 1 1 d .
H25A H 1.1456 0.6491 0.0346 0.086 Uiso 1 1 calc R
H25B H 1.2479 0.5853 0.0090 0.086 Uiso 1 1 calc R
H25C H 1.2604 0.6996 0.0151 0.086 Uiso 1 1 calc R
C26 C 1.0980(2) 0.8655(2) 0.12910(17) 0.0318(7) Uani 1 1 d .
C87 C 1.0273(3) 0.8733(2) 0.37604(19) 0.0375(8) Uani 1 1 d .

loop_
_atom_site_aniso_label
_atom_site_aniso_U_11
_atom_site_aniso_U_22
_atom_site_aniso_U_33
_atom_site_aniso_U_23
_atom_site_aniso_U_13
_atom_site_aniso_U_12
Rh1 0.01590(11) 0.02238(11) 0.02718(12) 0.00355(9) 0.00287(8) 0.00091(8)
P1 0.0179(3) 0.0266(4) 0.0315(4) 0.0027(3) 0.0018(3) 0.0014(3)
O1 0.0326(12) 0.0260(11) 0.0467(13) 0.0080(10) 0.0142(10) -0.0009(9)
O2 0.0220(10) 0.0547(14) 0.0282(11) 0.0116(10) 0.0033(8) 0.0134(10)
O3 0.0369(13) 0.0274(11) 0.0473(14) -0.0009(10) -0.0115(10) 0.0030(9)
O4 0.0184(10) 0.0322(12) 0.0642(16) 0.0027(11) -0.0028(10) -0.0021(9)
O5 0.0269(11) 0.0434(13) 0.0354(12) 0.0099(10) 0.0028(9) 0.0096(10)
O6 0.0274(11) 0.0376(12) 0.0349(12) -0.0018(10) 0.0023(9) 0.0089(9)
O7 0.0314(12) 0.0308(13) 0.083(2) 0.0189(13) 0.0035(12) -0.0035(10)
N1 0.0195(11) 0.0284(13) 0.0221(11) 0.0022(10) 0.0003(9) 0.0029(10)
N2 0.0267(13) 0.0269(12) 0.0384(15) 0.0002(11) -0.0059(11) -0.0038(10)
C85 0.253(9) 0.208(8) 0.049(3) 0.048(4) 0.039(4) 0.213(7)
C06 0.170(8) 0.109(6) 0.060(4) -0.003(4) -0.024(5) 0.090(5)
N3 0.0192(11) 0.0204(11) 0.0335(13) 0.0029(10) 0.0024(10) 0.0002(9)
C54 0.151(7) 0.129(6) 0.053(3) 0.023(4) 0.022(4) 0.101(5)
C2 0.0291(16) 0.0219(14) 0.0442(18) -0.0012(13) 0.0076(13) -0.0018(12)
C3 0.066(3) 0.037(2) 0.055(2) -0.0091(18) -0.005(2) -0.0028(18)
C4 0.044(2) 0.0265(16) 0.062(2) 0.0046(16) 0.0149(17) 0.0008(14)
C5 0.0202(13) 0.0266(14) 0.0273(14) 0.0039(11) -0.0007(11) -0.0036(11)
B1 0.0196(14) 0.0307(17) 0.0198(14) 0.0023(12) 0.0005(11) 0.0006(12)
C7 0.0208(13) 0.0279(14) 0.0249(14) 0.0011(11) -0.0013(11) 0.0050(11)
C8 0.0321(18) 0.068(3) 0.0335(18) 0.0188(17) 0.0052(14) 0.0206(17)
C9 0.0218(14) 0.0405(17) 0.0234(14) 0.0064(12) 0.0007(11) 0.0028(12)
C10 0.043(2) 0.054(2) 0.0327(17) 0.0007(16) -0.0044(15) -0.0077(17)
C11 0.0410(19) 0.0393(18) 0.0367(18) 0.0129(15) -0.0033(15) 0.0000(15)
C12 0.0195(13) 0.0279(14) 0.0225(13) 0.0027(11) -0.0005(10) 0.0037(11)
C13 0.0367(17) 0.0397(18) 0.0326(16) -0.0119(14) 0.0093(13) -0.0150(14)
C14 0.041(2) 0.056(2) 0.0392(19) -0.0114(17) 0.0180(16) -0.0139(17)
C15 0.0245(15) 0.0422(18) 0.0363(17) 0.0082(14) 0.0048(13) -0.0019(13)
C16 0.0280(17) 0.061(2) 0.0365(18) -0.0040(16) 0.0015(14) -0.0148(16)
C17 0.0289(16) 0.061(2) 0.0302(17) -0.0104(16) 0.0028(13) -0.0118(15)
C18 0.0222(13) 0.0243(14) 0.0227(13) 0.0045(11) 0.0039(11) 0.0001(11)
C19 0.053(2) 0.0279(17) 0.058(2) -0.0016(16) -0.0158(18) -0.0015(16)
C20 0.046(3) 0.069(3) 0.154(5) -0.048(3) 0.037(3) -0.034(2)
C21 0.084(3) 0.064(3) 0.058(3) -0.010(2) -0.032(2) 0.011(3)
C22 0.0359(19) 0.0276(17) 0.093(3) -0.0022(19) 0.020(2) 0.0041(15)
C23 0.0188(16) 0.051(2) 0.093(3) 0.005(2) -0.0040(18) -0.0040(15)
C24 0.046(2) 0.078(3) 0.0319(18) 0.0069(18) 0.0036(16) 0.023(2)
C25 0.064(3) 0.072(3) 0.036(2) -0.0020(19) 0.0070(18) 0.025(2)
C26 0.0206(14) 0.0310(16) 0.0437(18) 0.0064(14) 0.0022(13) 0.0035(12)
C87 0.0269(16) 0.0324(17) 0.053(2) -0.0063(15) -0.0045(14) -0.0053(13)

loop_
_atom_type_symbol
_atom_type_description
_atom_type_scat_dispersion_real
_atom_type_scat_dispersion_imag
_atom_type_scat_source
C C 0.0033 0.0016 'International Tables Vol C Tables 4.2.6.8 and 6.1.1.4'
H H 0.0000 0.0000 'International Tables Vol C Tables 4.2.6.8 and 6.1.1.4'
N N 0.0061 0.0033 'International Tables Vol C Tables 4.2.6.8 and 6.1.1.4'
O O 0.0106 0.0060 'International Tables Vol C Tables 4.2.6.8 and 6.1.1.4'
B B 0.0013 0.0007 'International Tables Vol C Tables 4.2.6.8 and 6.1.1.4'
P P 0.1023 0.0942 'International Tables Vol C Tables 4.2.6.8 and 6.1.1.4'
Rh Rh -1.1178 0.9187 'International Tables Vol C Tables 4.2.6.8 and 6.1.1.4'

loop_
_geom_angle_atom_site_label_1
_geom_angle_atom_site_label_2
_geom_angle_atom_site_label_3
_geom_angle
_geom_angle_site_symmetry_1
_geom_angle_site_symmetry_3
C26 Rh1 N1 92.64(11) . .
C26 Rh1 N3 173.33(12) . .
N1 Rh1 N3 85.21(9) . .
C26 Rh1 P1 86.23(9) . .
N1 Rh1 P1 177.70(7) . .
N3 Rh1 P1 96.14(6) . .
O5 P1 O4 104.99(13) . .
O5 P1 O6 93.95(12) . .
O4 P1 O6 103.32(13) . .
O5 P1 Rh1 121.88(9) . .
O4 P1 Rh1 111.52(9) . .
O6 P1 Rh1 118.43(9) . .
C5 O1 C4 107.2(2) . .
C7 O2 C8 106.5(2) . .
C18 O3 C19 106.6(2) . .
C23 O4 P1 121.1(2) . .
C24 O5 P1 120.0(2) . .
C25 O6 P1 120.1(2) . .
C7 N1 C9 109.4(2) . .
C7 N1 Rh1 120.65(19) . .
C9 N1 Rh1 129.66(17) . .
C18 N2 C87 108.8(3) . .
C54 C85 C06 101.1(7) . 3_675
C54 C85 H85A 111.6 . .
C06 C85 H85A 111.5 3_675 .
C54 C85 H85B 111.6 . .
C06 C85 H85B 111.5 3_675 .
H85A C85 H85B 109.4 . .
C54 C06 C85 128.3(7) . 3_675
C54 C06 H06 115.8 . .
C85 C06 H06 115.9 3_675 .
C5 N3 C2 107.8(2) . .
C5 N3 Rh1 117.60(19) . .
C2 N3 Rh1 133.52(19) . .
C06 C54 C85 130.6(7) . .
C06 C54 H54 114.7 . .
C85 C54 H54 114.7 . .
N3 C2 C22 115.5(3) . .
N3 C2 C3 106.9(3) . .
C22 C2 C3 111.2(3) . .
N3 C2 C4 100.7(2) . .
C22 C2 C4 110.9(3) . .
C3 C2 C4 111.2(3) . .
C2 C3 H3A 109.5 . .
C2 C3 H3B 109.5 . .
H3A C3 H3B 109.5 . .
C2 C3 H3C 109.5 . .
H3A C3 H3C 109.5 . .
H3B C3 H3C 109.5 . .
O1 C4 C2 104.6(2) . .
O1 C4 H4A 110.8 . .
C2 C4 H4A 110.8 . .
O1 C4 H4B 110.8 . .
C2 C4 H4B 110.8 . .
H4A C4 H4B 108.9 . .
N3 C5 O1 114.6(3) . .
N3 C5 B1 128.2(3) . .
O1 C5 B1 116.5(2) . .
C18 B1 C5 112.0(2) . .
C18 B1 C12 111.8(2) . .
C5 B1 C12 111.1(2) . .
C18 B1 C7 106.8(2) . .
C5 B1 C7 103.3(2) . .
C12 B1 C7 111.3(2) . .
N1 C7 O2 114.9(2) . .
N1 C7 B1 125.2(2) . .
O2 C7 B1 119.8(2) . .
O2 C8 C9 104.6(2) . .
O2 C8 H8A 110.8 . .
C9 C8 H8A 110.8 . .
O2 C8 H8B 110.8 . .
C9 C8 H8B 110.8 . .
H8A C8 H8B 108.9 . .
N1 C9 C11 113.5(2) . .
N1 C9 C10 107.5(3) . .
C11 C9 C10 110.6(3) . .
N1 C9 C8 100.6(2) . .
C11 C9 C8 112.0(3) . .
C10 C9 C8 112.3(3) . .
C9 C10 H10A 109.5 . .
C9 C10 H10B 109.5 . .
H10A C10 H10B 109.5 . .
C9 C10 H10C 109.5 . .
H10A C10 H10C 109.5 . .
H10B C10 H10C 109.5 . .
C9 C11 H11A 109.5 . .
C9 C11 H11B 109.5 . .
H11A C11 H11B 109.5 . .
C9 C11 H11C 109.5 . .
H11A C11 H11C 109.5 . .
H11B C11 H11C 109.5 . .
C13 C12 C17 115.4(3) . .
C13 C12 B1 123.3(3) . .
C17 C12 B1 121.3(3) . .
C12 C13 C14 122.0(3) . .
C12 C13 H13 119.0 . .
C14 C13 H13 119.0 . .
C15 C14 C13 120.7(3) . .
C15 C14 H14 119.6 . .
C13 C14 H14 119.6 . .
C16 C15 C14 119.0(3) . .
C16 C15 H15 120.5 . .
C14 C15 H15 120.5 . .
C15 C16 C17 120.2(3) . .
C15 C16 H16 119.9 . .
C17 C16 H16 119.9 . .
C16 C17 C12 122.7(3) . .
C16 C17 H17 118.6 . .
C12 C17 H17 118.6 . .
N2 C18 O3 115.9(3) . .
N2 C18 B1 130.1(3) . .
O3 C18 B1 114.0(2) . .
O3 C19 C87 105.2(3) . .
O3 C19 H19A 110.7 . .
C87 C19 H19A 110.7 . .
O3 C19 H19B 110.7 . .
C87 C19 H19B 110.7 . .
H19A C19 H19B 108.8 . .
C87 C20 H20A 109.5 . .
C87 C20 H20B 109.5 . .
H20A C20 H20B 109.5 . .
C87 C20 H20C 109.5 . .
H20A C20 H20C 109.5 . .
H20B C20 H20C 109.5 . .
C87 C21 H21A 109.5 . .
C87 C21 H21B 109.5 . .
H21A C21 H21B 109.5 . .
C87 C21 H21C 109.5 . .
H21A C21 H21C 109.5 . .
H21B C21 H21C 109.5 . .
C2 C22 H22A 109.5 . .
C2 C22 H22B 109.5 . .
H22A C22 H22B 109.5 . .
C2 C22 H22C 109.5 . .
H22A C22 H22C 109.5 . .
H22B C22 H22C 109.5 . .
O4 C23 H23A 109.5 . .
O4 C23 H23B 109.5 . .
H23A C23 H23B 109.5 . .
O4 C23 H23C 109.5 . .
H23A C23 H23C 109.5 . .
H23B C23 H23C 109.5 . .
O5 C24 H24A 109.5 . .
O5 C24 H24B 109.5 . .
H24A C24 H24B 109.5 . .
O5 C24 H24C 109.5 . .
H24A C24 H24C 109.5 . .
H24B C24 H24C 109.5 . .
O6 C25 H25A 109.5 . .
O6 C25 H25B 109.5 . .
H25A C25 H25B 109.5 . .
O6 C25 H25C 109.5 . .
H25A C25 H25C 109.5 . .
H25B C25 H25C 109.5 . .
O7 C26 Rh1 176.3(3) . .
N2 C87 C21 109.2(3) . .
N2 C87 C20 109.0(3) . .
C21 C87 C20 111.4(4) . .
N2 C87 C19 103.1(3) . .
C21 C87 C19 111.1(3) . .
C20 C87 C19 112.6(4) . .

loop_
_geom_bond_atom_site_label_1
_geom_bond_atom_site_label_2
_geom_bond_distance
_geom_bond_site_symmetry_2
Rh1 C26 1.827(3) .
Rh1 N1 2.117(2) .
Rh1 N3 2.118(2) .
Rh1 P1 2.2064(7) .
P1 O5 1.589(2) .
P1 O4 1.592(2) .
P1 O6 1.598(2) .
O1 C5 1.352(3) .
O1 C4 1.442(4) .
O2 C7 1.348(3) .
O2 C8 1.456(4) .
O3 C18 1.390(3) .
O3 C19 1.433(4) .
O4 C23 1.449(4) .
O5 C24 1.434(4) .
O6 C25 1.420(4) .
O7 C26 1.143(4) .
N1 C7 1.288(4) .
N1 C9 1.496(4) .
N2 C18 1.262(4) .
N2 C87 1.489(4) .
C85 C54 1.519(11) .
C85 C06 1.533(11) 3_675
C85 H85A 0.9900 .
C85 H85B 0.9900 .
C06 C54 1.349(10) .
C06 C85 1.533(11) 3_675
C06 H06 0.9500 .
N3 C5 1.297(4) .
N3 C2 1.508(4) .
C54 H54 0.9500 .
C2 C22 1.513(5) .
C2 C3 1.514(5) .
C2 C4 1.518(5) .
C3 H3A 0.9800 .
C3 H3B 0.9800 .
C3 H3C 0.9800 .
C4 H4A 0.9900 .
C4 H4B 0.9900 .
C5 B1 1.618(4) .
B1 C18 1.609(4) .
B1 C12 1.623(4) .
B1 C7 1.632(4) .
C8 C9 1.527(4) .
C8 H8A 0.9900 .
C8 H8B 0.9900 .
C9 C11 1.512(4) .
C9 C10 1.521(5) .
C10 H10A 0.9800 .
C10 H10B 0.9800 .
C10 H10C 0.9800 .
C11 H11A 0.9800 .
C11 H11B 0.9800 .
C11 H11C 0.9800 .
C12 C13 1.380(4) .
C12 C17 1.392(4) .
C13 C14 1.399(4) .
C13 H13 0.9500 .
C14 C15 1.361(5) .
C14 H14 0.9500 .
C15 C16 1.361(5) .
C15 H15 0.9500 .
C16 C17 1.388(4) .
C16 H16 0.9500 .
C17 H17 0.9500 .
C19 C87 1.529(5) .
C19 H19A 0.9900 .
C19 H19B 0.9900 .
C20 C87 1.514(5) .
C20 H20A 0.9800 .
C20 H20B 0.9800 .
C20 H20C 0.9800 .
C21 C87 1.513(6) .
C21 H21A 0.9800 .
C21 H21B 0.9800 .
C21 H21C 0.9800 .
C22 H22A 0.9800 .
C22 H22B 0.9800 .
C22 H22C 0.9800 .
C23 H23A 0.9800 .
C23 H23B 0.9800 .
C23 H23C 0.9800 .
C24 H24A 0.9800 .
C24 H24B 0.9800 .
C24 H24C 0.9800 .
C25 H25A 0.9800 .
C25 H25B 0.9800 .
C25 H25C 0.9800 .
